data_9002654
loop_
_publ_author_name
'Kahlenberg, V.'
'Shaw, C. S. J.'
'Parise, J. B.'

_publ_section_title
;
 Crystal structure analysis of synthetic Ca4Fe1.5Al17.67O32: A high pressure,
 spinel-related phase
;
_journal_name_full 'American Mineralogist'
_journal_page_first 1477
_journal_page_last 1482
_journal_volume 86
_journal_year 2001
_chemical_formula_structural Ca4Fe1.5Al17.67O32
_chemical_formula_sum 'Al17.499 Ca4 Fe1.501 O32'
_space_group_IT_number 122
_symmetry_space_group_name_Hall 'I -4 2bw'
_symmetry_space_group_name_H-M 'I -4 2 d'
_cell_angle_alpha 90
_cell_angle_beta 90
_cell_angle_gamma 90
_cell_length_a 20.1847
_cell_length_b 20.1847
_cell_length_c 5.6203
_cell_formula_units_Z 4
_cell_volume 2289.835
_database_code_amcsd 0002743
_exptl_crystal_density_diffrn 3.563
_cod_original_cell_volume 2289.834
_cod_original_formula_sum 'Ca4 Fe1.501 Al17.499 O32'
_cod_database_code 9002654
_amcsd_formula_title Ca4Fe1.5Al17.67O32

loop_
_space_group_symop_operation_xyz
x,y,z
1/2+x,1/2+y,1/2+z
1/2-y,-x,3/4+z
-y,1/2-x,1/4+z
y,-x,-z
1/2+y,1/2-x,1/2-z
-x,1/2+y,1/4-z
1/2-x,+y,3/4-z
-x,-y,z
1/2-x,1/2-y,1/2+z
1/2+y,x,3/4+z
+y,1/2+x,1/4+z
-y,x,-z
1/2-y,1/2+x,1/2-z
x,1/2-y,1/4-z
1/2+x,-y,3/4-z

loop_
_atom_site_aniso_label
_atom_site_aniso_U_11
_atom_site_aniso_U_22
_atom_site_aniso_U_33
_atom_site_aniso_U_12
_atom_site_aniso_U_13
_atom_site_aniso_U_23
Ca 0.01520 0.01150 0.01520 0.00140 0.00060 0.00000
FeT1 0.01170 0.01130 0.01030 0.00000 0.00000 0.00000
AlT1 0.01170 0.01130 0.01030 0.00000 0.00000 0.00000
FeT2 0.01080 0.01080 0.01120 0.00000 0.00000 0.00000
AlT2 0.01080 0.01080 0.01120 0.00000 0.00000 0.00000
AlT3 0.00890 0.00860 0.00890 0.00000 -0.00060 0.00050
AlM1 0.00920 0.00890 0.00830 0.00070 -0.00020 0.00050
AlM2 0.00970 0.00890 0.00750 0.00000 0.00100 0.00000
FeM3 0.01070 0.01050 0.00870 -0.00070 -0.00050 0.00030
AlM3 0.01070 0.01050 0.00870 -0.00070 -0.00050 0.00030
FeM4 0.01040 0.01080 0.00870 0.00000 0.00020 0.00000
AlM4 0.01040 0.01080 0.00870 0.00000 0.00020 0.00000
O1 0.01020 0.01020 0.01130 -0.00050 -0.00150 -0.00010
O2 0.01050 0.00990 0.00960 0.00040 -0.00130 -0.00080
O3 0.01120 0.01040 0.01020 -0.00070 -0.00110 0.00040
O4 0.01230 0.01140 0.01000 -0.00190 0.00000 -0.00230
O5 0.01230 0.01320 0.01140 -0.00280 0.00050 -0.00050
O6 0.01210 0.01730 0.01000 -0.00450 0.00180 -0.00010
O7 0.01050 0.01450 0.01330 0.00050 0.00150 -0.00310
O8 0.01360 0.01360 0.02040 0.00170 -0.00190 -0.00200

loop_
_atom_site_label
_atom_site_fract_x
_atom_site_fract_y
_atom_site_fract_z
_atom_site_occupancy
_atom_site_U_iso_or_equiv
Ca 0.62758 0.02238 0.16030 1.00000 0.01400
FeT1 0.70346 0.25000 0.62500 0.52000 0.01100
AlT1 0.70346 0.25000 0.62500 0.48000 0.01100
FeT2 0.50000 0.00000 0.75000 0.09300 0.01100
AlT2 0.50000 0.00000 0.75000 0.90700 0.01100
AlT3 0.61548 0.89541 0.87160 1.00000 0.00900
AlM1 0.64970 0.17895 0.12850 1.00000 0.00900
AlM2 0.75000 0.10496 0.37500 1.00000 0.00900
FeM3 0.74450 0.95239 0.62610 0.05400 0.01000
AlM3 0.74450 0.95239 0.62610 0.94600 0.01000
FeM4 0.75000 0.10201 0.87500 0.07600 0.01000
AlM4 0.75000 0.10201 0.87500 0.92400 0.01000
O1 0.68600 0.94270 0.36820 1.00000 0.01000
O2 0.75280 0.04410 0.62110 1.00000 0.01000
O3 0.68650 0.94670 0.88220 1.00000 0.01000
O4 0.61580 0.84400 0.12520 1.00000 0.01100
O5 0.61050 0.84820 0.60980 1.00000 0.01200
O6 0.75550 0.17160 0.62790 1.00000 0.01300
O7 0.74800 0.85050 0.60210 1.00000 0.01300
O8 0.55070 0.95140 0.94540 1.00000 0.01600

loop_
_cod_related_entry_id
_cod_related_entry_database
_cod_related_entry_code
1 AMCSD 0002743
